data_4078544
loop_
_publ_author_name
'Sanden, Tanja'
'Gamer, Michael T.'
'Fagin, Anatoly A.'
'Chudakova, Valentina A.'
'Konchenko, Sergey N.'
'Fedushkin, Igor L.'
'Roesky, Peter W.'

_publ_section_title
;
 Synthesis of Unsupported Ln--Ga Bonds by Salt Metathesis and Ga--Ga Bond
 Reduction
;
_journal_issue 11
_journal_name_full Organometallics
_journal_page_first 4331
_journal_paper_doi 10.1021/om300309b
_journal_volume 31
_journal_year 2012
_chemical_formula_moiety 'C96 H128 Ga2 I N4 O6 Tm, (C4 H8 O)'
_chemical_formula_sum 'C100 H136 Ga2 I N4 O7 Tm'
_chemical_formula_weight 1941.40
_chemical_name_systematic
; 
 ? 
;
_space_group_IT_number 15
_space_group_name_Hall '-C 2yc'
_symmetry_cell_setting monoclinic
_symmetry_Int_Tables_number 15
_symmetry_space_group_name_Hall '-C 2yc'
_symmetry_space_group_name_H-M 'C 1 2/c 1'
_atom_sites_solution_hydrogens geom
_atom_sites_solution_primary direct
_atom_sites_solution_secondary difmap
_audit_creation_method SHELXL-97
_cell_angle_alpha 90.00
_cell_angle_beta 122.319(2)
_cell_angle_gamma 90.00
_cell_formula_units_Z 8
_cell_length_a 46.0961(15)
_cell_length_b 20.8634(9)
_cell_length_c 25.2675(8)
_cell_measurement_reflns_used 44241
_cell_measurement_temperature 150(2)
_cell_measurement_theta_max 26.49
_cell_measurement_theta_min 1.27
_cell_volume 20535.8(14)
_computing_cell_refinement 'STOE X-AREA, PLATON (A.L.Spek, 2005)'
_computing_data_collection 'STOE X-AREA'
_computing_data_reduction 'STOE X-RED, PLATON (A.L.Spek, 2005)'
_computing_molecular_graphics
;
Diamond 2.1e/3

O. V. Dolomanov, L. J. Bourhis, R. J. Gildea, J. A. K. Howard and H. Puschmann,
OLEX2: a complete structure solution, refinement and analysis program.
J. Appl. Cryst. (2009). 42, 339-341.
;
_computing_publication_material
;
O. V. Dolomanov, L. J. Bourhis, R. J. Gildea, J. A. K. Howard and H. Puschmann,
OLEX2: a complete structure solution, refinement and analysis program.
J. Appl. Cryst. (2009). 42, 339-341.

Microsoft Word
;
_computing_structure_refinement
;
XL, G.M. Sheldrick, Acta Cryst.
(2008). A64, 112-122
;
_computing_structure_solution 'SHELXS-97 (Sheldrick, 1997)'
_diffrn_ambient_temperature 150(2)
_diffrn_measured_fraction_theta_full 1.000
_diffrn_measured_fraction_theta_max 1.000
_diffrn_measurement_device_type 'STOE IPDS 2'
_diffrn_measurement_method 'area detector'
_diffrn_radiation_monochromator graphite
_diffrn_radiation_source 'fine-focus sealed tube'
_diffrn_radiation_type MoK\a
_diffrn_radiation_wavelength 0.71073
_diffrn_reflns_av_R_equivalents 0.1066
_diffrn_reflns_av_sigmaI/netI 0.1087
_diffrn_reflns_limit_h_max 55
_diffrn_reflns_limit_h_min -55
_diffrn_reflns_limit_k_max 25
_diffrn_reflns_limit_k_min -24
_diffrn_reflns_limit_l_max 30
_diffrn_reflns_limit_l_min -25
_diffrn_reflns_number 91276
_diffrn_reflns_theta_full 25.25
_diffrn_reflns_theta_max 25.25
_diffrn_reflns_theta_min 1.63
_exptl_absorpt_coefficient_mu 1.729
_exptl_absorpt_correction_T_max 0.7954
_exptl_absorpt_correction_T_min 0.7178
_exptl_absorpt_correction_type integration
_exptl_absorpt_process_details 'STOE X-RED & X-SHAPE'
_exptl_crystal_colour green
_exptl_crystal_density_diffrn 1.256
_exptl_crystal_density_method 'not measured'
_exptl_crystal_description prism
_exptl_crystal_F_000 8032
_exptl_crystal_size_max 0.423
_exptl_crystal_size_mid 0.242
_exptl_crystal_size_min 0.079
_platon_squeeze_details
;
;
_refine_diff_density_max 0.912
_refine_diff_density_min -2.530
_refine_diff_density_rms 0.095
_refine_ls_extinction_method none
_refine_ls_goodness_of_fit_ref 1.006
_refine_ls_hydrogen_treatment constr
_refine_ls_matrix_type full
_refine_ls_number_parameters 1052
_refine_ls_number_reflns 18592
_refine_ls_number_restraints 81
_refine_ls_restrained_S_all 1.004
_refine_ls_R_factor_all 0.1046
_refine_ls_R_factor_gt 0.0467
_refine_ls_shift/su_max 0.000
_refine_ls_shift/su_mean 0.000
_refine_ls_structure_factor_coef Fsqd
_refine_ls_weighting_details 'calc w=1/[\s^2^(Fo^2^)+(0.0112P)^2^+0.0000P] where P=(Fo^2^+2Fc^2^)/3'
_refine_ls_weighting_scheme calc
_refine_ls_wR_factor_gt 0.0671
_refine_ls_wR_factor_ref 0.0746
_reflns_number_gt 9083
_reflns_number_total 18592
_reflns_threshold_expression >2sigma(I)
_cod_data_source_file om300309b_si_002.cif
_cod_data_source_block 4
_cod_original_cell_volume 20535.8(13)
_cod_original_sg_symbol_H-M 'C 2/c'
_cod_database_code 4078544

loop_
_symmetry_equiv_pos_as_xyz
'x, y, z'
'-x, y, -z+1/2'
'x+1/2, y+1/2, z'
'-x+1/2, y+1/2, -z+1/2'
'-x, -y, -z'
'x, -y, z-1/2'
'-x+1/2, -y+1/2, -z'
'x+1/2, -y+1/2, z-1/2'

loop_
_atom_site_label
_atom_site_type_symbol
_atom_site_fract_x
_atom_site_fract_y
_atom_site_fract_z
_atom_site_U_iso_or_equiv
_atom_site_adp_type
_atom_site_occupancy
_atom_site_symmetry_multiplicity
_atom_site_calc_flag
_atom_site_refinement_flags
_atom_site_disorder_assembly
_atom_site_disorder_group
Tm Tm 0.071117(7) 0.160670(13) 0.071731(13) 0.05062(8) Uani 1 1 d . . .
I I 0.037224(11) 0.05606(2) 0.10310(2) 0.07186(14) Uani 1 1 d . . .
Ga1 Ga 0.201727(14) 0.48558(3) 0.06762(3) 0.03786(15) Uani 1 1 d . . .
Ga2 Ga 0.139712(14) 0.51007(3) 0.02870(3) 0.03874(15) Uani 1 1 d . . .
O1 O 0.09110(10) 0.23076(18) 0.04945(19) 0.0592(11) Uani 1 1 d U . .
O2 O 0.04504(9) 0.24220(19) 0.09841(19) 0.0646(12) Uani 1 1 d . . .
O3 O 0.01634(9) 0.18263(18) -0.01891(18) 0.0647(12) Uani 1 1 d . . .
O4 O 0.06548(9) 0.09572(18) -0.00984(17) 0.0564(11) Uani 1 1 d . . .
O5 O 0.12343(9) 0.10475(18) 0.11119(17) 0.0535(10) Uani 1 1 d . . .
O6 O 0.10663(9) 0.17874(18) 0.18197(17) 0.0574(11) Uani 1 1 d . . .
O7 O 0.13690(17) 0.0527(3) 0.5031(3) 0.132(2) Uani 1 1 d . . .
N1 N 0.24347(10) 0.51330(19) 0.07555(18) 0.0372(10) Uani 1 1 d . . .
N2 N 0.22947(10) 0.43152(17) 0.13903(18) 0.0327(10) Uani 1 1 d . . .
N3 N 0.11120(10) 0.5498(2) -0.05195(19) 0.0444(11) Uani 1 1 d . . .
N4 N 0.13301(10) 0.58688(18) 0.06345(19) 0.0350(10) Uani 1 1 d . . .
C1 C 0.27107(13) 0.4851(2) 0.1281(2) 0.0365(12) Uani 1 1 d . . .
C2 C 0.26409(13) 0.4420(2) 0.1609(2) 0.0363(12) Uani 1 1 d . . .
C3 C 0.29624(13) 0.4166(2) 0.2134(2) 0.0378(13) Uani 1 1 d . . .
C4 C 0.30565(14) 0.3738(3) 0.2611(3) 0.0476(15) Uani 1 1 d . . .
H4 H 0.2889 0.3530 0.2660 0.057 Uiso 1 1 calc R . .
C5 C 0.34075(15) 0.3616(3) 0.3023(3) 0.0601(17) Uani 1 1 d . . .
H5 H 0.3473 0.3311 0.3347 0.072 Uiso 1 1 calc R . .
C6 C 0.36624(15) 0.3910(3) 0.2989(3) 0.0592(17) Uani 1 1 d . . .
H6 H 0.3897 0.3816 0.3288 0.071 Uiso 1 1 calc R . .
C7 C 0.35711(14) 0.4360(3) 0.2498(3) 0.0504(15) Uani 1 1 d . . .
C8 C 0.37983(15) 0.4708(3) 0.2393(3) 0.0592(17) Uani 1 1 d . . .
H8 H 0.4039 0.4645 0.2654 0.071 Uiso 1 1 calc R . .
C9 C 0.36652(15) 0.5142(3) 0.1903(3) 0.0576(16) Uani 1 1 d . . .
H9 H 0.3820 0.5382 0.1840 0.069 Uiso 1 1 calc R . .
C10 C 0.33072(14) 0.5243(3) 0.1490(2) 0.0461(14) Uani 1 1 d . . .
H10 H 0.3225 0.5540 0.1155 0.055 Uiso 1 1 calc R . .
C11 C 0.30817(13) 0.4905(2) 0.1581(2) 0.0387(13) Uani 1 1 d . . .
C12 C 0.32214(14) 0.4470(3) 0.2085(2) 0.0403(13) Uani 1 1 d . . .
C13 C 0.24830(12) 0.5430(2) 0.0295(2) 0.0358(13) Uani 1 1 d . . .
C14 C 0.25925(13) 0.5057(3) -0.0037(2) 0.0417(13) Uani 1 1 d . . .
C15 C 0.26195(14) 0.5367(3) -0.0500(3) 0.0505(15) Uani 1 1 d . . .
H15 H 0.2694 0.5129 -0.0727 0.061 Uiso 1 1 calc R . .
C16 C 0.25414(14) 0.6004(3) -0.0635(3) 0.0548(16) Uani 1 1 d . . .
H16 H 0.2557 0.6201 -0.0958 0.066 Uiso 1 1 calc R . .
C17 C 0.24400(14) 0.6358(3) -0.0298(3) 0.0526(16) Uani 1 1 d . . .
H17 H 0.2393 0.6802 -0.0385 0.063 Uiso 1 1 calc R . .
C18 C 0.24058(13) 0.6080(3) 0.0162(2) 0.0424(14) Uani 1 1 d . . .
C19 C 0.26655(15) 0.4344(3) 0.0067(3) 0.0543(16) Uani 1 1 d . . .
H19 H 0.2669 0.4223 0.0453 0.065 Uiso 1 1 calc R . .
C20 C 0.23793(17) 0.3960(3) -0.0478(3) 0.084(2) Uani 1 1 d . . .
H20A H 0.2162 0.4038 -0.0505 0.126 Uiso 1 1 calc R . .
H20B H 0.2435 0.3502 -0.0408 0.126 Uiso 1 1 calc R . .
H20C H 0.2358 0.4092 -0.0869 0.126 Uiso 1 1 calc R . .
C21 C 0.30116(15) 0.4154(3) 0.0168(3) 0.074(2) Uani 1 1 d . . .
H21A H 0.3010 0.4239 -0.0215 0.112 Uiso 1 1 calc R . .
H21B H 0.3052 0.3697 0.0269 0.112 Uiso 1 1 calc R . .
H21C H 0.3194 0.4405 0.0514 0.112 Uiso 1 1 calc R . .
C22 C 0.23131(14) 0.6501(3) 0.0545(3) 0.0499(15) Uani 1 1 d . . .
H22 H 0.2245 0.6213 0.0777 0.060 Uiso 1 1 calc R . .
C23 C 0.26340(15) 0.6870(3) 0.1028(3) 0.0665(18) Uani 1 1 d . . .
H23A H 0.2808 0.6568 0.1325 0.100 Uiso 1 1 calc R . .
H23B H 0.2574 0.7169 0.1255 0.100 Uiso 1 1 calc R . .
H23C H 0.2725 0.7110 0.0815 0.100 Uiso 1 1 calc R . .
C24 C 0.20120(15) 0.6952(3) 0.0140(3) 0.0697(19) Uani 1 1 d . . .
H24A H 0.2072 0.7242 -0.0092 0.105 Uiso 1 1 calc R . .
H24B H 0.1961 0.7204 0.0409 0.105 Uiso 1 1 calc R . .
H24C H 0.1810 0.6700 -0.0155 0.105 Uiso 1 1 calc R . .
C25 C 0.22188(12) 0.3743(2) 0.1605(2) 0.0355(13) Uani 1 1 d . . .
C26 C 0.22739(12) 0.3147(2) 0.1416(2) 0.0392(13) Uani 1 1 d . . .
C27 C 0.22247(13) 0.2591(3) 0.1671(3) 0.0487(15) Uani 1 1 d . . .
H27 H 0.2259 0.2183 0.1546 0.058 Uiso 1 1 calc R . .
C28 C 0.21265(13) 0.2626(3) 0.2099(3) 0.0480(15) Uani 1 1 d . . .
H28 H 0.2104 0.2246 0.2282 0.058 Uiso 1 1 calc R . .
C29 C 0.20621(13) 0.3213(3) 0.2260(2) 0.0461(15) Uani 1 1 d . . .
H29 H 0.1985 0.3233 0.2541 0.055 Uiso 1 1 calc R . .
C30 C 0.21061(13) 0.3784(2) 0.2020(2) 0.0379(13) Uani 1 1 d . . .
C31 C 0.23730(14) 0.3076(3) 0.0936(3) 0.0481(15) Uani 1 1 d . . .
H31 H 0.2389 0.3515 0.0796 0.058 Uiso 1 1 calc R . .
C32 C 0.20960(14) 0.2699(3) 0.0353(3) 0.0632(18) Uani 1 1 d . . .
H32A H 0.2075 0.2265 0.0478 0.095 Uiso 1 1 calc R . .
H32B H 0.2163 0.2674 0.0045 0.095 Uiso 1 1 calc R . .
H32C H 0.1875 0.2920 0.0167 0.095 Uiso 1 1 calc R . .
C33 C 0.27219(15) 0.2751(3) 0.1208(3) 0.0686(19) Uani 1 1 d . . .
H33A H 0.2893 0.2969 0.1595 0.103 Uiso 1 1 calc R . .
H33B H 0.2792 0.2774 0.0904 0.103 Uiso 1 1 calc R . .
H33C H 0.2705 0.2301 0.1299 0.103 Uiso 1 1 calc R . .
C34 C 0.20503(14) 0.4427(3) 0.2231(3) 0.0491(15) Uani 1 1 d . . .
H34 H 0.1978 0.4738 0.1880 0.059 Uiso 1 1 calc R . .
C35 C 0.17723(17) 0.4413(3) 0.2377(3) 0.072(2) Uani 1 1 d . . .
H35A H 0.1563 0.4226 0.2024 0.109 Uiso 1 1 calc R . .
H35B H 0.1725 0.4851 0.2451 0.109 Uiso 1 1 calc R . .
H35C H 0.1849 0.4153 0.2753 0.109 Uiso 1 1 calc R . .
C36 C 0.23934(16) 0.4669(3) 0.2800(3) 0.0655(18) Uani 1 1 d . . .
H36A H 0.2480 0.4356 0.3141 0.098 Uiso 1 1 calc R . .
H36B H 0.2356 0.5081 0.2941 0.098 Uiso 1 1 calc R . .
H36C H 0.2561 0.4723 0.2678 0.098 Uiso 1 1 calc R . .
C37 C 0.10218(13) 0.6101(3) -0.0445(3) 0.0431(14) Uani 1 1 d . . .
C38 C 0.11325(12) 0.6291(2) 0.0152(2) 0.0370(13) Uani 1 1 d . . .
C39 C 0.10178(13) 0.6952(3) 0.0146(3) 0.0411(14) Uani 1 1 d . . .
C40 C 0.10250(12) 0.7379(2) 0.0561(3) 0.0420(14) Uani 1 1 d . . .
H40 H 0.1137 0.7271 0.0992 0.050 Uiso 1 1 calc R . .
C41 C 0.08650(13) 0.7986(3) 0.0346(3) 0.0500(15) Uani 1 1 d . . .
H41 H 0.0872 0.8278 0.0641 0.060 Uiso 1 1 calc R . .
C42 C 0.07003(15) 0.8169(3) -0.0270(3) 0.0618(17) Uani 1 1 d . . .
H42 H 0.0598 0.8581 -0.0398 0.074 Uiso 1 1 calc R . .
C43 C 0.06867(14) 0.7733(3) -0.0710(3) 0.0550(16) Uani 1 1 d . . .
C44 C 0.05176(16) 0.7835(3) -0.1370(3) 0.0704(19) Uani 1 1 d . . .
H44 H 0.0411 0.8235 -0.1548 0.084 Uiso 1 1 calc R . .
C45 C 0.05113(15) 0.7346(3) -0.1747(3) 0.0698(19) Uani 1 1 d . . .
H45 H 0.0397 0.7421 -0.2184 0.084 Uiso 1 1 calc R . .
C46 C 0.06655(14) 0.6738(3) -0.1515(3) 0.0563(16) Uani 1 1 d . . .
H46 H 0.0653 0.6415 -0.1791 0.068 Uiso 1 1 calc R . .
C47 C 0.08349(12) 0.6624(3) -0.0875(2) 0.0473(14) Uani 1 1 d . . .
C48 C 0.08420(13) 0.7137(3) -0.0489(3) 0.0445(14) Uani 1 1 d . . .
C49 C 0.09431(9) 0.52109(19) -0.11299(14) 0.0498(15) Uani 1 1 d G . .
C50 C 0.06351(10) 0.4885(2) -0.13626(18) 0.075(2) Uani 1 1 d G . .
C51 C 0.04716(9) 0.4610(2) -0.1955(2) 0.0909(18) Uani 1 1 d G . .
H51 H 0.0261 0.4388 -0.2114 0.109 Uiso 1 1 calc R . .
C52 C 0.06162(11) 0.4662(2) -0.23154(15) 0.098(3) Uani 1 1 d G . .
H52 H 0.0504 0.4475 -0.2721 0.117 Uiso 1 1 calc R . .
C53 C 0.09242(11) 0.4988(2) -0.20828(18) 0.0909(18) Uani 1 1 d G . .
H53 H 0.1023 0.5023 -0.2329 0.109 Uiso 1 1 calc R . .
C54 C 0.10877(8) 0.52626(19) -0.14900(18) 0.0542(16) Uani 1 1 d G . .
C55 C 0.04620(18) 0.4827(5) -0.0995(3) 0.100(3) Uani 1 1 d . . .
H55 H 0.0643 0.4901 -0.0545 0.120 Uiso 1 1 calc R . .
C56 C 0.0194(2) 0.5356(4) -0.1186(4) 0.122(3) Uani 1 1 d . . .
H56A H 0.0307 0.5776 -0.1093 0.183 Uiso 1 1 calc R . .
H56B H 0.0082 0.5307 -0.0952 0.183 Uiso 1 1 calc R . .
H56C H 0.0023 0.5325 -0.1636 0.183 Uiso 1 1 calc R . .
C57 C 0.03044(19) 0.4180(4) -0.1033(4) 0.111(3) Uani 1 1 d . . .
H57A H 0.0100 0.4120 -0.1454 0.167 Uiso 1 1 calc R . .
H57B H 0.0239 0.4159 -0.0723 0.167 Uiso 1 1 calc R . .
H57C H 0.0472 0.3843 -0.0948 0.167 Uiso 1 1 calc R . .
C58 C 0.14312(16) 0.5576(3) -0.1244(3) 0.0636(18) Uani 1 1 d . . .
H58 H 0.1519 0.5722 -0.0807 0.076 Uiso 1 1 calc R . .
C59 C 0.16892(16) 0.5102(3) -0.1214(3) 0.084(2) Uani 1 1 d . . .
H59A H 0.1710 0.4735 -0.0954 0.126 Uiso 1 1 calc R . .
H59B H 0.1913 0.5312 -0.1032 0.126 Uiso 1 1 calc R . .
H59C H 0.1612 0.4953 -0.1638 0.126 Uiso 1 1 calc R . .
C60 C 0.14105(19) 0.6160(3) -0.1621(3) 0.092(2) Uani 1 1 d . . .
H60A H 0.1339 0.6028 -0.2047 0.139 Uiso 1 1 calc R . .
H60B H 0.1636 0.6365 -0.1421 0.139 Uiso 1 1 calc R . .
H60C H 0.1243 0.6464 -0.1640 0.139 Uiso 1 1 calc R . .
C61 C 0.13796(13) 0.5976(2) 0.1238(2) 0.0369(13) Uani 1 1 d . . .
C62 C 0.11180(14) 0.5830(3) 0.1342(3) 0.0474(15) Uani 1 1 d . . .
C63 C 0.11741(17) 0.5955(3) 0.1933(3) 0.0590(17) Uani 1 1 d . . .
H63 H 0.0997 0.5867 0.2009 0.071 Uiso 1 1 calc R . .
C64 C 0.14815(19) 0.6203(3) 0.2408(3) 0.0658(18) Uani 1 1 d . . .
H64 H 0.1517 0.6275 0.2809 0.079 Uiso 1 1 calc R . .
C65 C 0.17358(16) 0.6344(3) 0.2303(3) 0.0611(17) Uani 1 1 d . . .
H65 H 0.1947 0.6514 0.2635 0.073 Uiso 1 1 calc R . .
C66 C 0.16931(14) 0.6245(3) 0.1721(3) 0.0440(14) Uani 1 1 d . . .
C67 C 0.07818(14) 0.5546(3) 0.0834(3) 0.0555(16) Uani 1 1 d . . .
H67 H 0.0802 0.5449 0.0467 0.067 Uiso 1 1 calc R . .
C68 C 0.04805(15) 0.6015(3) 0.0612(3) 0.072(2) Uani 1 1 d . . .
H68A H 0.0443 0.6091 0.0954 0.108 Uiso 1 1 calc R . .
H68B H 0.0272 0.5831 0.0253 0.108 Uiso 1 1 calc R . .
H68C H 0.0534 0.6422 0.0489 0.108 Uiso 1 1 calc R . .
C69 C 0.06960(16) 0.4912(3) 0.1039(3) 0.0691(18) Uani 1 1 d . . .
H69A H 0.0885 0.4608 0.1175 0.104 Uiso 1 1 calc R . .
H69B H 0.0484 0.4731 0.0686 0.104 Uiso 1 1 calc R . .
H69C H 0.0664 0.4997 0.1387 0.104 Uiso 1 1 calc R . .
C70 C 0.19649(13) 0.6469(2) 0.1606(2) 0.0427(14) Uani 1 1 d . . .
H70 H 0.1887 0.6350 0.1166 0.051 Uiso 1 1 calc R . .
C71 C 0.23145(13) 0.6146(3) 0.2037(3) 0.0541(16) Uani 1 1 d . . .
H71A H 0.2393 0.6234 0.2475 0.081 Uiso 1 1 calc R . .
H71B H 0.2482 0.6316 0.1947 0.081 Uiso 1 1 calc R . .
H71C H 0.2292 0.5682 0.1965 0.081 Uiso 1 1 calc R . .
C72 C 0.19975(14) 0.7199(2) 0.1655(3) 0.0575(17) Uani 1 1 d . . .
H72A H 0.1780 0.7394 0.1334 0.086 Uiso 1 1 calc R . .
H72B H 0.2180 0.7336 0.1591 0.086 Uiso 1 1 calc R . .
H72C H 0.2054 0.7335 0.2070 0.086 Uiso 1 1 calc R . .
C73 C 0.12558(14) 0.4270(2) 0.0463(3) 0.0509(15) Uani 1 1 d . B .
H73A H 0.1385 0.4202 0.0922 0.061 Uiso 1 1 calc R . .
H73B H 0.1009 0.4292 0.0314 0.061 Uiso 1 1 calc R . .
C74 C 0.13149(17) 0.3693(3) 0.0156(3) 0.0663(19) Uani 1 1 d U . .
H74A H 0.1554 0.3542 0.0434 0.080 Uiso 0.30 1 calc PR A 1
H74B H 0.1287 0.3833 -0.0243 0.080 Uiso 0.30 1 calc PR A 1
H74C H 0.1541 0.3739 0.0201 0.080 Uiso 0.70 1 calc PR A 2
H74D H 0.1137 0.3691 -0.0297 0.080 Uiso 0.70 1 calc PR A 2
C75A C 0.1058(8) 0.3101(10) 0.0015(12) 0.065(7) Uani 0.30 1 d PU B 1
H75A H 0.0818 0.3252 -0.0178 0.078 Uiso 0.30 1 calc PR B 1
H75B H 0.1068 0.2783 -0.0266 0.078 Uiso 0.30 1 calc PR B 1
C75B C 0.1304(3) 0.3027(4) 0.0452(6) 0.055(3) Uani 0.70 1 d PU B 2
H75C H 0.1411 0.2687 0.0338 0.066 Uiso 0.70 1 calc PR B 2
H75D H 0.1432 0.3060 0.0914 0.066 Uiso 0.70 1 calc PR B 2
C76A C 0.1186(8) 0.2836(12) 0.0624(13) 0.070(7) Uani 0.30 1 d PU B 1
H76A H 0.1198 0.3166 0.0917 0.084 Uiso 0.30 1 calc PR B 1
H76B H 0.1416 0.2645 0.0798 0.084 Uiso 0.30 1 calc PR B 1
C76B C 0.0931(3) 0.2870(5) 0.0193(5) 0.053(3) Uani 0.70 1 d PU B 2
H76C H 0.0819 0.3233 0.0266 0.064 Uiso 0.70 1 calc PR B 2
H76D H 0.0811 0.2796 -0.0264 0.064 Uiso 0.70 1 calc PR B 2
C77 C 0.06007(16) 0.3055(3) 0.1186(3) 0.0684(19) Uani 1 1 d . B .
H77A H 0.0550 0.3321 0.0822 0.082 Uiso 1 1 calc R . .
H77B H 0.0853 0.3025 0.1476 0.082 Uiso 1 1 calc R . .
C78 C 0.04371(19) 0.3335(4) 0.1512(4) 0.099(2) Uani 1 1 d . . .
H78A H 0.0569 0.3221 0.1962 0.119 Uiso 1 1 calc R B .
H78B H 0.0422 0.3808 0.1470 0.119 Uiso 1 1 calc R . .
C79 C 0.00863(19) 0.3039(4) 0.1180(4) 0.097(3) Uani 1 1 d . B .
H79A H 0.0004 0.2995 0.1468 0.116 Uiso 1 1 calc R . .
H79B H -0.0079 0.3306 0.0819 0.116 Uiso 1 1 calc R . .
C80 C 0.01240(16) 0.2397(4) 0.0965(3) 0.081(2) Uani 1 1 d . B .
H80A H 0.0132 0.2057 0.1245 0.097 Uiso 1 1 calc R . .
H80B H -0.0071 0.2310 0.0534 0.097 Uiso 1 1 calc R . .
C81 C 0.14069(15) 0.2065(3) 0.2109(3) 0.0674(18) Uani 1 1 d . B .
H81A H 0.1418 0.2366 0.1817 0.081 Uiso 1 1 calc R . .
H81B H 0.1581 0.1726 0.2227 0.081 Uiso 1 1 calc R . .
C82 C 0.14671(17) 0.2409(3) 0.2671(3) 0.078(2) Uani 1 1 d . . .
H82A H 0.1368 0.2845 0.2563 0.094 Uiso 1 1 calc R B .
H82B H 0.1715 0.2440 0.2992 0.094 Uiso 1 1 calc R . .
C83 C 0.12839(17) 0.1992(3) 0.2895(3) 0.0704(19) Uani 1 1 d . B .
H83A H 0.1209 0.2249 0.3130 0.084 Uiso 1 1 calc R . .
H83B H 0.1435 0.1641 0.3167 0.084 Uiso 1 1 calc R . .
C84 C 0.09764(15) 0.1727(3) 0.2292(3) 0.0647(18) Uani 1 1 d . B .
H84A H 0.0935 0.1273 0.2346 0.078 Uiso 1 1 calc R . .
H84B H 0.0767 0.1978 0.2169 0.078 Uiso 1 1 calc R . .
C85 C 0.14656(16) 0.1147(4) 0.0894(3) 0.080(2) Uani 1 1 d . B .
H85A H 0.1359 0.0988 0.0460 0.096 Uiso 1 1 calc R . .
H85B H 0.1514 0.1610 0.0899 0.096 Uiso 1 1 calc R . .
C86 C 0.17808(16) 0.0802(3) 0.1306(3) 0.080(2) Uani 1 1 d . . .
H86A H 0.1976 0.1105 0.1511 0.096 Uiso 1 1 calc R B .
H86B H 0.1825 0.0488 0.1064 0.096 Uiso 1 1 calc R . .
C87 C 0.17439(16) 0.0469(3) 0.1783(3) 0.076(2) Uani 1 1 d . B .
H87A H 0.1888 0.0676 0.2197 0.092 Uiso 1 1 calc R . .
H87B H 0.1813 0.0014 0.1818 0.092 Uiso 1 1 calc R . .
C88 C 0.13671(15) 0.0521(3) 0.1557(3) 0.0601(17) Uani 1 1 d . B .
H88A H 0.1245 0.0118 0.1352 0.072 Uiso 1 1 calc R . .
H88B H 0.1339 0.0611 0.1911 0.072 Uiso 1 1 calc R . .
C89 C 0.06512(17) 0.0258(3) -0.0145(3) 0.0714(19) Uani 1 1 d . B .
H89A H 0.0470 0.0073 -0.0093 0.086 Uiso 1 1 calc R . .
H89B H 0.0876 0.0076 0.0181 0.086 Uiso 1 1 calc R . .
C90 C 0.05797(17) 0.0118(3) -0.0783(3) 0.077(2) Uani 1 1 d . . .
H90A H 0.0330 0.0097 -0.1096 0.093 Uiso 1 1 calc R B .
H90B H 0.0687 -0.0290 -0.0789 0.093 Uiso 1 1 calc R . .
C91 C 0.07416(18) 0.0684(3) -0.0901(3) 0.078(2) Uani 1 1 d . B .
H91A H 0.0994 0.0632 -0.0685 0.093 Uiso 1 1 calc R . .
H91B H 0.0644 0.0744 -0.1355 0.093 Uiso 1 1 calc R . .
C92 C 0.06506(17) 0.1232(3) -0.0633(3) 0.0708(19) Uani 1 1 d . B .
H92A H 0.0821 0.1582 -0.0498 0.085 Uiso 1 1 calc R . .
H92B H 0.0420 0.1403 -0.0945 0.085 Uiso 1 1 calc R . .
C93 C -0.01149(15) 0.1360(3) -0.0557(3) 0.082(2) Uani 1 1 d DU B .
H93A H -0.0250 0.1287 -0.0362 0.099 Uiso 1 1 calc R . .
H93B H -0.0021 0.0946 -0.0588 0.099 Uiso 1 1 calc R . .
C94 C -0.03329(17) 0.1661(4) -0.1190(3) 0.106(3) Uani 1 1 d DU . .
H94A H -0.0259 0.1520 -0.1474 0.128 Uiso 1 1 calc R B .
H94B H -0.0577 0.1546 -0.1379 0.128 Uiso 1 1 calc R . .
C95 C -0.02818(18) 0.2367(4) -0.1075(3) 0.136(4) Uani 1 1 d DU B .
H95A H -0.0456 0.2548 -0.1002 0.163 Uiso 1 1 calc R . .
H95B H -0.0300 0.2588 -0.1439 0.163 Uiso 1 1 calc R . .
C96 C 0.00716(16) 0.2446(3) -0.0505(3) 0.089(2) Uani 1 1 d DU B .
H96A H 0.0236 0.2568 -0.0626 0.107 Uiso 1 1 calc R . .
H96B H 0.0073 0.2782 -0.0227 0.107 Uiso 1 1 calc R . .
C97 C 0.1352(2) 0.0762(5) 0.4485(4) 0.137(4) Uani 1 1 d . . .
H97A H 0.1109 0.0788 0.4135 0.165 Uiso 1 1 calc R . .
H97B H 0.1472 0.0462 0.4363 0.165 Uiso 1 1 calc R . .
C98 C 0.1510(2) 0.1395(5) 0.4608(4) 0.116(3) Uani 1 1 d . . .
H98A H 0.1345 0.1714 0.4308 0.140 Uiso 1 1 calc R . .
H98B H 0.1714 0.1386 0.4574 0.140 Uiso 1 1 calc R . .
C99 C 0.16092(17) 0.1551(3) 0.5259(4) 0.079(2) Uani 1 1 d . . .
H99A H 0.1457 0.1885 0.5260 0.095 Uiso 1 1 calc R . .
H99B H 0.1850 0.1703 0.5511 0.095 Uiso 1 1 calc R . .
C100 C 0.1567(2) 0.0924(4) 0.5510(4) 0.089(2) Uani 1 1 d . . .
H10A H 0.1795 0.0726 0.5791 0.107 Uiso 1 1 calc R . .
H10B H 0.1460 0.1002 0.5755 0.107 Uiso 1 1 calc R . .

loop_
_atom_site_aniso_label
_atom_site_aniso_U_11
_atom_site_aniso_U_22
_atom_site_aniso_U_33
_atom_site_aniso_U_23
_atom_site_aniso_U_13
_atom_site_aniso_U_12
Tm 0.04696(15) 0.04792(16) 0.05619(17) 0.00372(16) 0.02705(13) -0.00276(15)
I 0.0656(3) 0.0721(3) 0.0748(3) 0.0056(3) 0.0355(3) -0.0211(2)
Ga1 0.0450(4) 0.0363(3) 0.0379(4) 0.0030(3) 0.0259(3) 0.0029(3)
Ga2 0.0439(3) 0.0379(4) 0.0385(4) -0.0024(3) 0.0248(3) 0.0001(3)
O1 0.072(3) 0.039(2) 0.075(3) 0.002(2) 0.045(2) -0.007(2)
O2 0.049(3) 0.066(3) 0.075(3) -0.003(2) 0.031(2) -0.003(2)
O3 0.055(3) 0.058(3) 0.067(3) -0.001(2) 0.023(2) 0.000(2)
O4 0.069(3) 0.045(3) 0.053(3) 0.000(2) 0.032(2) -0.002(2)
O5 0.051(2) 0.061(3) 0.056(3) 0.014(2) 0.033(2) 0.004(2)
O6 0.049(2) 0.067(3) 0.063(3) -0.008(2) 0.035(2) -0.009(2)
O7 0.179(6) 0.116(5) 0.122(5) -0.042(4) 0.095(5) -0.056(4)
N1 0.044(3) 0.036(3) 0.032(2) 0.005(2) 0.020(2) 0.003(2)
N2 0.040(3) 0.027(2) 0.038(3) 0.004(2) 0.025(2) 0.0000(19)
N3 0.045(3) 0.056(3) 0.030(3) -0.008(2) 0.019(2) 0.008(2)
N4 0.040(3) 0.031(2) 0.036(3) -0.003(2) 0.021(2) -0.002(2)
C1 0.044(3) 0.037(3) 0.034(3) -0.003(3) 0.025(3) -0.003(3)
C2 0.041(3) 0.033(3) 0.034(3) -0.002(3) 0.020(3) -0.001(3)
C3 0.044(3) 0.040(3) 0.028(3) -0.004(3) 0.018(3) -0.004(3)
C4 0.048(4) 0.049(4) 0.046(4) 0.004(3) 0.024(3) 0.002(3)
C5 0.059(4) 0.053(4) 0.057(4) 0.014(3) 0.024(4) 0.002(3)
C6 0.049(4) 0.066(4) 0.049(4) 0.011(3) 0.017(3) 0.005(3)
C7 0.049(4) 0.057(4) 0.046(4) 0.001(3) 0.026(3) 0.000(3)
C8 0.044(4) 0.072(5) 0.055(4) 0.000(4) 0.022(3) -0.003(3)
C9 0.059(4) 0.064(4) 0.061(4) -0.011(4) 0.039(4) -0.011(3)
C10 0.051(4) 0.052(4) 0.039(3) 0.005(3) 0.027(3) 0.002(3)
C11 0.047(3) 0.041(3) 0.037(3) -0.005(3) 0.028(3) -0.005(3)
C12 0.047(4) 0.046(3) 0.031(3) -0.003(3) 0.023(3) 0.000(3)
C13 0.044(3) 0.035(3) 0.031(3) 0.005(3) 0.021(3) 0.000(2)
C14 0.052(3) 0.043(4) 0.040(3) 0.002(3) 0.031(3) -0.001(3)
C15 0.059(4) 0.053(4) 0.055(4) -0.003(3) 0.041(3) 0.000(3)
C16 0.064(4) 0.066(5) 0.047(4) 0.015(3) 0.038(3) 0.000(3)
C17 0.068(4) 0.038(4) 0.060(4) 0.007(3) 0.039(4) 0.001(3)
C18 0.052(4) 0.038(3) 0.038(3) 0.004(3) 0.025(3) 0.001(3)
C19 0.083(5) 0.041(4) 0.052(4) -0.003(3) 0.045(4) 0.008(3)
C20 0.105(6) 0.054(4) 0.101(6) -0.024(4) 0.060(5) -0.009(4)
C21 0.075(5) 0.063(4) 0.084(5) -0.008(4) 0.042(4) 0.020(4)
C22 0.064(4) 0.039(4) 0.055(4) 0.005(3) 0.038(3) 0.001(3)
C23 0.084(5) 0.055(4) 0.072(5) -0.010(3) 0.049(4) -0.004(3)
C24 0.073(4) 0.057(4) 0.082(5) 0.002(4) 0.043(4) 0.018(3)
C25 0.040(3) 0.029(3) 0.035(3) 0.002(3) 0.019(3) -0.004(2)
C26 0.043(3) 0.036(3) 0.042(3) 0.004(3) 0.025(3) 0.000(3)
C27 0.044(3) 0.037(4) 0.056(4) -0.002(3) 0.020(3) 0.002(3)
C28 0.039(3) 0.043(4) 0.055(4) 0.016(3) 0.020(3) 0.000(3)
C29 0.045(3) 0.056(4) 0.039(3) 0.012(3) 0.024(3) 0.004(3)
C30 0.044(3) 0.042(3) 0.027(3) 0.002(3) 0.018(3) -0.003(3)
C31 0.065(4) 0.032(3) 0.057(4) -0.006(3) 0.040(3) 0.000(3)
C32 0.064(4) 0.065(4) 0.061(4) -0.019(4) 0.034(4) 0.007(3)
C33 0.069(4) 0.075(5) 0.077(5) -0.021(4) 0.049(4) -0.004(4)
C34 0.069(4) 0.050(4) 0.044(4) 0.007(3) 0.040(3) 0.003(3)
C35 0.110(5) 0.062(4) 0.097(5) 0.006(4) 0.089(5) 0.009(4)
C36 0.086(5) 0.064(4) 0.040(4) -0.001(3) 0.029(4) -0.002(4)
C37 0.042(3) 0.051(4) 0.042(4) 0.000(3) 0.026(3) 0.006(3)
C38 0.041(3) 0.034(3) 0.039(3) 0.005(3) 0.023(3) 0.003(3)
C39 0.038(3) 0.048(4) 0.037(4) 0.001(3) 0.020(3) 0.001(3)
C40 0.042(3) 0.036(3) 0.049(4) 0.003(3) 0.025(3) 0.002(3)
C41 0.045(3) 0.038(4) 0.064(4) -0.009(3) 0.028(3) -0.001(3)
C42 0.057(4) 0.053(4) 0.077(5) 0.012(4) 0.037(4) 0.011(3)
C43 0.051(4) 0.060(4) 0.055(4) 0.009(4) 0.029(3) 0.004(3)
C44 0.074(5) 0.069(5) 0.067(5) 0.023(4) 0.036(4) 0.033(4)
C45 0.072(5) 0.092(6) 0.046(4) 0.027(4) 0.032(4) 0.030(4)
C46 0.061(4) 0.065(4) 0.040(4) 0.002(3) 0.025(3) 0.017(3)
C47 0.043(3) 0.062(4) 0.041(3) 0.004(3) 0.025(3) 0.008(3)
C48 0.045(3) 0.046(4) 0.045(4) 0.007(3) 0.026(3) 0.003(3)
C49 0.047(4) 0.058(4) 0.044(4) -0.009(3) 0.024(3) 0.000(3)
C50 0.050(4) 0.126(6) 0.051(4) -0.038(4) 0.028(3) -0.022(4)
C51 0.057(3) 0.156(5) 0.060(3) -0.044(3) 0.031(3) -0.026(3)
C52 0.069(5) 0.161(8) 0.053(4) -0.049(5) 0.026(4) -0.009(5)
C53 0.057(3) 0.156(5) 0.060(3) -0.044(3) 0.031(3) -0.026(3)
C54 0.053(4) 0.072(4) 0.035(3) -0.002(3) 0.021(3) 0.004(3)
C55 0.051(4) 0.184(9) 0.068(5) -0.027(6) 0.033(4) -0.021(6)
C56 0.098(6) 0.142(8) 0.176(9) -0.083(7) 0.107(7) -0.051(6)
C57 0.078(6) 0.160(9) 0.111(7) 0.017(6) 0.061(5) 0.014(6)
C58 0.075(5) 0.089(5) 0.038(4) -0.006(4) 0.038(4) -0.028(4)
C59 0.066(5) 0.107(6) 0.070(5) 0.023(4) 0.030(4) -0.008(4)
C60 0.121(6) 0.083(5) 0.110(6) 0.015(5) 0.086(5) 0.001(5)
C61 0.046(3) 0.035(3) 0.036(3) 0.003(3) 0.026(3) 0.002(3)
C62 0.050(4) 0.053(4) 0.047(4) 0.000(3) 0.031(3) 0.006(3)
C63 0.079(5) 0.067(4) 0.055(4) -0.002(4) 0.052(4) 0.004(4)
C64 0.093(5) 0.077(5) 0.041(4) -0.010(4) 0.044(4) 0.004(4)
C65 0.068(4) 0.073(5) 0.044(4) -0.007(3) 0.031(4) 0.000(3)
C66 0.048(4) 0.043(3) 0.046(4) -0.002(3) 0.028(3) 0.002(3)
C67 0.051(4) 0.066(4) 0.064(4) 0.000(4) 0.040(4) 0.000(3)
C68 0.055(4) 0.084(5) 0.090(5) 0.001(4) 0.047(4) -0.004(4)
C69 0.076(4) 0.067(5) 0.082(5) -0.002(4) 0.053(4) -0.011(4)
C70 0.045(3) 0.038(4) 0.039(3) -0.007(3) 0.018(3) -0.002(3)
C71 0.059(4) 0.040(3) 0.053(4) 0.001(3) 0.023(3) -0.004(3)
C72 0.054(4) 0.046(4) 0.063(4) 0.000(3) 0.025(3) 0.004(3)
C73 0.053(4) 0.053(4) 0.058(4) -0.006(3) 0.037(3) -0.005(3)
C74 0.090(5) 0.044(4) 0.105(5) -0.012(4) 0.078(4) -0.013(3)
C75A 0.087(15) 0.029(11) 0.065(14) 0.003(10) 0.031(12) 0.008(11)
C75B 0.054(7) 0.034(5) 0.080(8) 0.006(5) 0.038(6) -0.005(5)
C76A 0.063(14) 0.055(13) 0.076(15) -0.006(12) 0.028(12) -0.011(12)
C76B 0.052(6) 0.050(6) 0.062(7) -0.003(5) 0.034(6) -0.008(5)
C77 0.072(4) 0.056(4) 0.084(5) -0.002(4) 0.046(4) -0.006(4)
C78 0.102(6) 0.102(6) 0.121(6) -0.036(6) 0.079(5) -0.004(5)
C79 0.078(6) 0.117(7) 0.109(7) -0.017(5) 0.060(5) -0.004(5)
C80 0.057(4) 0.093(6) 0.095(6) -0.004(5) 0.043(4) 0.003(4)
C81 0.061(4) 0.077(5) 0.066(5) -0.014(4) 0.035(4) -0.019(4)
C82 0.085(5) 0.083(5) 0.067(5) -0.011(4) 0.042(4) -0.028(4)
C83 0.097(5) 0.059(4) 0.056(4) -0.005(4) 0.041(4) -0.012(4)
C84 0.068(4) 0.071(5) 0.064(4) 0.005(4) 0.041(4) -0.003(4)
C85 0.060(4) 0.118(6) 0.074(5) 0.036(5) 0.044(4) 0.023(4)
C86 0.065(5) 0.080(5) 0.098(6) 0.032(4) 0.046(4) 0.014(4)
C87 0.065(5) 0.096(6) 0.068(5) 0.019(4) 0.035(4) 0.019(4)
C88 0.064(4) 0.056(4) 0.058(4) 0.018(3) 0.031(4) 0.005(3)
C89 0.085(5) 0.046(4) 0.078(5) -0.004(4) 0.040(4) -0.003(3)
C90 0.075(5) 0.075(5) 0.071(5) -0.012(4) 0.032(4) 0.002(4)
C91 0.099(5) 0.063(5) 0.074(5) -0.008(4) 0.048(4) -0.010(4)
C92 0.087(5) 0.069(5) 0.054(4) 0.005(4) 0.036(4) 0.007(4)
C93 0.049(4) 0.093(6) 0.086(6) -0.009(4) 0.023(4) -0.012(4)
C94 0.060(5) 0.170(8) 0.075(5) 0.011(6) 0.027(4) -0.022(6)
C95 0.132(8) 0.106(7) 0.076(6) 0.009(5) -0.007(6) 0.044(6)
C96 0.082(5) 0.069(5) 0.087(6) 0.026(4) 0.026(5) 0.032(4)
C97 0.174(9) 0.182(10) 0.130(8) -0.101(8) 0.131(8) -0.116(8)
C98 0.125(7) 0.143(9) 0.115(7) 0.022(7) 0.086(6) 0.026(6)
C99 0.088(5) 0.055(4) 0.123(7) -0.012(5) 0.074(5) -0.006(4)
C100 0.093(6) 0.091(6) 0.094(6) -0.016(5) 0.057(5) -0.007(5)

loop_
_atom_type_symbol
_atom_type_description
_atom_type_scat_dispersion_real
_atom_type_scat_dispersion_imag
_atom_type_scat_source
C C 0.0033 0.0016 'International Tables Vol C Tables 4.2.6.8 and 6.1.1.4'
H H 0.0000 0.0000 'International Tables Vol C Tables 4.2.6.8 and 6.1.1.4'
Ga Ga 0.2307 1.6083 'International Tables Vol C Tables 4.2.6.8 and 6.1.1.4'
I I -0.4742 1.8119 'International Tables Vol C Tables 4.2.6.8 and 6.1.1.4'
N N 0.0061 0.0033 'International Tables Vol C Tables 4.2.6.8 and 6.1.1.4'
O O 0.0106 0.0060 'International Tables Vol C Tables 4.2.6.8 and 6.1.1.4'
Tm Tm -0.3139 5.2483 'International Tables Vol C Tables 4.2.6.8 and 6.1.1.4'

loop_
_geom_angle_atom_site_label_1
_geom_angle_atom_site_label_2
_geom_angle_atom_site_label_3
_geom_angle
O1 Tm O4 91.53(15)
O1 Tm O5 87.68(14)
O4 Tm O5 72.34(13)
O1 Tm O3 89.99(15)
O4 Tm O3 72.86(13)
O5 Tm O3 145.04(13)
O1 Tm O2 86.23(14)
O4 Tm O2 145.18(13)
O5 Tm O2 142.06(13)
O3 Tm O2 72.40(13)
O1 Tm O6 94.74(15)
O4 Tm O6 142.67(12)
O5 Tm O6 71.20(12)
O3 Tm O6 143.71(13)
O2 Tm O6 72.05(13)
O1 Tm I 177.35(11)
O4 Tm I 89.05(9)
O5 Tm I 94.96(9)
O3 Tm I 87.71(10)
O2 Tm I 91.81(10)
O6 Tm I 86.35(9)
N1 Ga1 N2 87.25(16)
N1 Ga1 Ga2 147.54(12)
N2 Ga1 Ga2 122.00(12)
N3 Ga2 N4 86.54(18)
N3 Ga2 C73 119.6(2)
N4 Ga2 C73 118.13(19)
N3 Ga2 Ga1 119.27(12)
N4 Ga2 Ga1 114.43(12)
C73 Ga2 Ga1 100.07(16)
C76B O1 Tm 159.8(5)
C76A O1 Tm 155.4(11)
C77 O2 C80 109.2(5)
C77 O2 Tm 122.1(3)
C80 O2 Tm 128.6(4)
C96 O3 C93 109.8(4)
C96 O3 Tm 123.1(3)
C93 O3 Tm 126.7(3)
C92 O4 C89 108.9(4)
C92 O4 Tm 121.6(3)
C89 O4 Tm 129.3(4)
C88 O5 C85 108.1(4)
C88 O5 Tm 127.7(3)
C85 O5 Tm 124.0(3)
C81 O6 C84 109.0(4)
C81 O6 Tm 122.2(3)
C84 O6 Tm 128.4(3)
C100 O7 C97 108.6(6)
C1 N1 C13 119.9(4)
C1 N1 Ga1 109.1(3)
C13 N1 Ga1 128.9(3)
C2 N2 C25 116.1(4)
C2 N2 Ga1 108.9(3)
C25 N2 Ga1 132.2(3)
C37 N3 C49 120.0(4)
C37 N3 Ga2 109.6(3)
C49 N3 Ga2 129.0(3)
C38 N4 C61 119.7(4)
C38 N4 Ga2 108.6(3)
C61 N4 Ga2 129.8(3)
C2 C1 N1 117.7(4)
C2 C1 C11 109.1(4)
N1 C1 C11 133.2(5)
C1 C2 N2 116.8(4)
C1 C2 C3 109.5(4)
N2 C2 C3 133.7(5)
C4 C3 C12 118.9(5)
C4 C3 C2 136.5(5)
C12 C3 C2 104.6(4)
C3 C4 C5 117.9(5)
C6 C5 C4 124.1(6)
C5 C6 C7 119.0(5)
C12 C7 C8 116.9(5)
C12 C7 C6 116.3(5)
C8 C7 C6 126.7(6)
C9 C8 C7 119.1(5)
C8 C9 C10 122.6(5)
C11 C10 C9 119.2(5)
C10 C11 C12 117.5(5)
C10 C11 C1 137.4(5)
C12 C11 C1 105.1(4)
C7 C12 C11 124.7(5)
C7 C12 C3 123.7(5)
C11 C12 C3 111.6(5)
C18 C13 C14 121.0(5)
C18 C13 N1 118.9(5)
C14 C13 N1 120.0(4)
C15 C14 C13 117.4(5)
C15 C14 C19 119.0(5)
C13 C14 C19 123.5(5)
C16 C15 C14 121.7(5)
C15 C16 C17 119.7(5)
C18 C17 C16 121.5(5)
C17 C18 C13 118.8(5)
C17 C18 C22 119.2(5)
C13 C18 C22 121.9(5)
C14 C19 C21 113.6(5)
C14 C19 C20 110.8(5)
C21 C19 C20 109.6(5)
C18 C22 C24 113.1(5)
C18 C22 C23 108.5(4)
C24 C22 C23 111.6(5)
C30 C25 C26 121.2(5)
C30 C25 N2 119.8(5)
C26 C25 N2 118.9(4)
C25 C26 C27 118.2(5)
C25 C26 C31 123.2(5)
C27 C26 C31 118.5(5)
C28 C27 C26 121.1(5)
C29 C28 C27 119.5(5)
C28 C29 C30 121.9(5)
C25 C30 C29 117.9(5)
C25 C30 C34 121.3(5)
C29 C30 C34 120.7(5)
C26 C31 C33 112.3(5)
C26 C31 C32 111.3(5)
C33 C31 C32 109.6(4)
C35 C34 C30 113.2(5)
C35 C34 C36 111.0(5)
C30 C34 C36 109.5(5)
C38 C37 N3 117.1(5)
C38 C37 C47 109.2(5)
N3 C37 C47 133.6(5)
C37 C38 N4 118.0(5)
C37 C38 C39 109.9(5)
N4 C38 C39 132.1(5)
C40 C39 C48 117.3(5)
C40 C39 C38 138.0(5)
C48 C39 C38 104.7(5)
C39 C40 C41 119.7(5)
C42 C41 C40 122.8(6)
C41 C42 C43 118.6(6)
C48 C43 C42 117.5(6)
C48 C43 C44 116.3(6)
C42 C43 C44 126.1(6)
C45 C44 C43 119.3(6)
C44 C45 C46 123.6(6)
C47 C46 C45 118.7(6)
C46 C47 C48 117.1(5)
C46 C47 C37 137.6(6)
C48 C47 C37 105.3(5)
C43 C48 C39 124.1(6)
C43 C48 C47 124.9(5)
C39 C48 C47 110.9(5)
C50 C49 C54 120.0
C50 C49 N3 120.2(3)
C54 C49 N3 119.8(3)
C49 C50 C51 120.0
C49 C50 C55 122.1(4)
C51 C50 C55 117.8(4)
C52 C51 C50 120.0
C51 C52 C53 120.0
C54 C53 C52 120.0
C53 C54 C49 120.0
C53 C54 C58 117.9(3)
C49 C54 C58 122.0(3)
C57 C55 C50 115.0(7)
C57 C55 C56 110.2(6)
C50 C55 C56 110.4(7)
C54 C58 C59 111.2(5)
C54 C58 C60 113.0(5)
C59 C58 C60 109.8(5)
C62 C61 C66 120.5(5)
C62 C61 N4 120.3(5)
C66 C61 N4 119.2(5)
C63 C62 C61 118.4(5)
C63 C62 C67 120.2(5)
C61 C62 C67 121.4(5)
C64 C63 C62 121.1(6)
C65 C64 C63 120.3(6)
C64 C65 C66 121.4(6)
C65 C66 C61 118.3(5)
C65 C66 C70 119.8(5)
C61 C66 C70 121.8(5)
C62 C67 C68 112.1(5)
C62 C67 C69 112.4(5)
C68 C67 C69 108.8(5)
C66 C70 C72 110.5(4)
C66 C70 C71 113.1(4)
C72 C70 C71 111.0(4)
C74 C73 Ga2 113.8(4)
C73 C74 C75B 112.9(6)
C73 C74 C75A 113.8(10)
C76A C75A C74 103(2)
C76B C75B C74 107.5(9)
C75A C76A O1 103(2)
O1 C76B C75B 109.4(10)
O2 C77 C78 105.2(5)
C79 C78 C77 103.9(6)
C80 C79 C78 105.8(6)
O2 C80 C79 105.8(5)
O6 C81 C82 105.9(5)
C81 C82 C83 103.0(5)
C82 C83 C84 103.9(5)
O6 C84 C83 105.4(5)
C86 C85 O5 108.3(5)
C85 C86 C87 108.1(5)
C86 C87 C88 105.5(5)
O5 C88 C87 105.7(5)
O4 C89 C90 105.6(5)
C89 C90 C91 102.4(5)
C92 C91 C90 102.6(6)
O4 C92 C91 104.5(5)
O3 C93 C94 104.9(5)
C95 C94 C93 105.0(6)
C94 C95 C96 105.7(6)
O3 C96 C95 106.1(5)
O7 C97 C98 110.0(7)
C97 C98 C99 104.9(7)
C98 C99 C100 104.0(6)
O7 C100 C99 109.5(6)

loop_
_geom_bond_atom_site_label_1
_geom_bond_atom_site_label_2
_geom_bond_distance
Tm O1 1.964(4)
Tm O4 2.362(4)
Tm O5 2.366(3)
Tm O3 2.377(4)
Tm O2 2.379(4)
Tm O6 2.389(4)
Tm I 3.0259(5)
Ga1 N1 1.914(4)
Ga1 N2 1.923(4)
Ga1 Ga2 2.5287(8)
Ga2 N3 1.924(4)
Ga2 N4 1.930(4)
Ga2 C73 1.985(5)
O1 C76B 1.429(11)
O1 C76A 1.58(3)
O2 C77 1.451(6)
O2 C80 1.480(7)
O3 C96 1.458(7)
O3 C93 1.477(6)
O4 C92 1.458(7)
O4 C89 1.463(6)
O5 C88 1.452(6)
O5 C85 1.453(6)
O6 C81 1.452(6)
O6 C84 1.463(6)
O7 C100 1.344(8)
O7 C97 1.423(9)
N1 C1 1.387(6)
N1 C13 1.436(6)
N2 C2 1.399(6)
N2 C25 1.431(6)
N3 C37 1.370(6)
N3 C49 1.435(5)
N4 C38 1.380(6)
N4 C61 1.432(6)
C1 C2 1.371(6)
C1 C11 1.458(7)
C2 C3 1.461(7)
C3 C4 1.371(7)
C3 C12 1.414(7)
C4 C5 1.402(7)
C5 C6 1.368(7)
C6 C7 1.428(7)
C7 C12 1.393(7)
C7 C8 1.411(7)
C8 C9 1.385(8)
C9 C10 1.419(7)
C10 C11 1.372(7)
C11 C12 1.410(7)
C13 C18 1.397(7)
C13 C14 1.419(7)
C14 C15 1.400(7)
C14 C19 1.516(7)
C15 C16 1.372(7)
C16 C17 1.383(7)
C17 C18 1.382(7)
C18 C22 1.527(7)
C19 C21 1.527(7)
C19 C20 1.529(8)
C22 C24 1.529(7)
C22 C23 1.530(7)
C25 C30 1.399(7)
C25 C26 1.403(6)
C26 C27 1.403(7)
C26 C31 1.514(7)
C27 C28 1.381(7)
C28 C29 1.373(7)
C29 C30 1.399(7)
C30 C34 1.514(7)
C31 C33 1.529(7)
C31 C32 1.552(7)
C34 C35 1.513(7)
C34 C36 1.547(7)
C37 C38 1.368(7)
C37 C47 1.453(7)
C38 C39 1.474(7)
C39 C40 1.363(7)
C39 C48 1.411(7)
C40 C41 1.418(7)
C41 C42 1.372(7)
C42 C43 1.411(8)
C43 C48 1.393(7)
C43 C44 1.430(8)
C44 C45 1.386(8)
C45 C46 1.418(8)
C46 C47 1.389(7)
C47 C48 1.438(7)
C49 C50 1.3900
C49 C54 1.3900
C50 C51 1.3900
C50 C55 1.519(7)
C51 C52 1.3900
C52 C53 1.3900
C53 C54 1.3900
C54 C58 1.506(6)
C55 C57 1.511(10)
C55 C56 1.529(10)
C58 C59 1.517(8)
C58 C60 1.518(8)
C61 C62 1.400(7)
C61 C66 1.417(7)
C62 C63 1.397(7)
C62 C67 1.509(7)
C63 C64 1.377(8)
C64 C65 1.364(8)
C65 C66 1.391(7)
C66 C70 1.504(7)
C67 C68 1.540(7)
C67 C69 1.546(7)
C70 C72 1.529(7)
C70 C71 1.537(7)
C73 C74 1.534(7)
C74 C75B 1.589(11)
C74 C75A 1.61(3)
C75A C76A 1.43(4)
C75B C76B 1.513(13)
C77 C78 1.501(8)
C78 C79 1.500(9)
C79 C80 1.490(9)
C81 C82 1.478(8)
C82 C83 1.517(8)
C83 C84 1.525(7)
C85 C86 1.447(8)
C86 C87 1.476(8)
C87 C88 1.515(7)
C89 C90 1.491(8)
C90 C91 1.510(8)
C91 C92 1.499(8)
C93 C94 1.498(2)
C94 C95 1.496(2)
C95 C96 1.499(2)
C97 C98 1.460(10)
C98 C99 1.489(9)
C99 C100 1.510(9)

loop_
_platon_squeeze_void_nr
_platon_squeeze_void_average_x
_platon_squeeze_void_average_y
_platon_squeeze_void_average_z
_platon_squeeze_void_volume
_platon_squeeze_void_count_electrons
_platon_squeeze_void_content
1 0.000 -0.174 0.250 656 119 ' '
2 0.000 0.173 0.750 656 119 ' '
3 0.500 0.115 0.750 18 1 ' '
4 0.500 0.326 0.250 656 119 ' '
5 0.500 0.673 0.750 656 119 ' '
6 0.000 0.385 0.250 18 1 ' '
7 0.000 0.615 0.750 18 1 ' '
8 0.500 0.885 0.250 18 1 ' '
